data_7119414
loop_
_publ_author_name
'Aggarwal, Himanshu'
'Das, Raj Kumar'
'Engel, Emile R.'
'Barbour, Leonard J.'

_publ_section_title
;
 A five-fold interpenetrated metal-organic framework showing a large
 variation in thermal expansion behaviour owing to dramatic structural
 transformation upon dehydration-rehydration.
;
_journal_issue 5
_journal_name_full 'Chemical communications (Cambridge, England)'
_journal_page_first 861
_journal_page_last 864
_journal_paper_doi 10.1039/c6cc07995d
_journal_volume 53
_journal_year 2017
_chemical_formula_moiety 'C16 H14 N2 O4 Zn, H2 O'
_chemical_formula_sum 'C16 H16 N2 O5 Zn'
_chemical_formula_weight 381.68
_chemical_name_systematic
; 
 ? 
;
_space_group_IT_number 2
_symmetry_cell_setting triclinic
_symmetry_space_group_name_Hall '-P 1'
_symmetry_space_group_name_H-M 'P -1'
_atom_sites_solution_hydrogens geom
_atom_sites_solution_primary direct
_atom_sites_solution_secondary difmap
_audit_creation_method SHELXL-97
_audit_update_record
;
2016-05-18 deposited with the CCDC.
2016-12-06 downloaded from the CCDC.
;
_cell_angle_alpha 90.807(2)
_cell_angle_beta 110.5540(10)
_cell_angle_gamma 99.9510(10)
_cell_formula_units_Z 2
_cell_length_a 8.4179(2)
_cell_length_b 9.1829(2)
_cell_length_c 11.2234(3)
_cell_measurement_reflns_used 6654
_cell_measurement_temperature 180(2)
_cell_measurement_theta_max 26.03
_cell_measurement_theta_min 2.26
_cell_volume 797.49(3)
_computing_cell_refinement 'SAINT (Bruker, 2009)'
_computing_data_reduction SAINT
_computing_molecular_graphics 'X-Seed (Barbour 2001)'
_computing_structure_refinement 'SHELXL-97 (Sheldrick, 1997)'
_computing_structure_solution 'SHELXS-97 (Sheldrick, 1990)'
_diffrn_ambient_temperature 180(2)
_diffrn_measured_fraction_theta_full 0.998
_diffrn_measured_fraction_theta_max 0.998
_diffrn_measurement_device_type 'CCD area detector'
_diffrn_measurement_method 'phi and omega scans'
_diffrn_radiation_monochromator graphite
_diffrn_radiation_source 'fine-focus sealed tube'
_diffrn_radiation_type MoK\a
_diffrn_radiation_wavelength 0.71073
_diffrn_reflns_av_R_equivalents 0.0204
_diffrn_reflns_av_sigmaI/netI 0.0193
_diffrn_reflns_limit_h_max 10
_diffrn_reflns_limit_h_min -10
_diffrn_reflns_limit_k_max 11
_diffrn_reflns_limit_k_min -11
_diffrn_reflns_limit_l_max 13
_diffrn_reflns_limit_l_min -13
_diffrn_reflns_number 10632
_diffrn_reflns_theta_full 26.06
_diffrn_reflns_theta_max 26.06
_diffrn_reflns_theta_min 1.94
_exptl_absorpt_coefficient_mu 1.569
_exptl_absorpt_correction_T_max 0.8232
_exptl_absorpt_correction_T_min 0.3570
_exptl_absorpt_correction_type multi-scan
_exptl_absorpt_process_details SADABS
_exptl_crystal_colour colorless
_exptl_crystal_density_diffrn 1.589
_exptl_crystal_density_method 'not measured'
_exptl_crystal_description plate
_exptl_crystal_F_000 392
_exptl_crystal_size_max 0.827
_exptl_crystal_size_mid 0.223
_exptl_crystal_size_min 0.129
_refine_diff_density_max 0.742
_refine_diff_density_min -0.414
_refine_diff_density_rms 0.058
_refine_ls_extinction_method none
_refine_ls_goodness_of_fit_ref 1.049
_refine_ls_hydrogen_treatment refU
_refine_ls_matrix_type full
_refine_ls_number_parameters 222
_refine_ls_number_reflns 3155
_refine_ls_number_restraints 0
_refine_ls_restrained_S_all 1.049
_refine_ls_R_factor_all 0.0271
_refine_ls_R_factor_gt 0.0254
_refine_ls_shift/su_max 0.001
_refine_ls_shift/su_mean 0.000
_refine_ls_structure_factor_coef Fsqd
_refine_ls_weighting_details 'calc w=1/[\s^2^(Fo^2^)+(0.0311P)^2^+0.7069P] where P=(Fo^2^+2Fc^2^)/3'
_refine_ls_weighting_scheme calc
_refine_ls_wR_factor_gt 0.0656
_refine_ls_wR_factor_ref 0.0665
_reflns_number_gt 2997
_reflns_number_total 3155
_reflns_threshold_expression >2sigma(I)
_cod_data_source_file c6cc07995d2.cif
_cod_data_source_block LJB_1H2O_180K
_cod_depositor_comments
;
The following automatic conversions were performed:

'_symmetry_cell_setting' value 'Triclinic' changed to 'triclinic'
according to
/usr/data/users/saulius/crontab/automatic-downloads/rss-feeds/RSC/lib/dictionaries/cif_core.dic
dictionary named 'cif_core.dic' version 2.4.2 from 2011-04-26.

Automatic conversion script
Id: cif_fix_values 4268 2015-11-12 08:31:59Z antanas 
;
_cod_original_sg_symbol_H-M P-1
_cod_database_code 7119414

loop_
_symmetry_equiv_pos_as_xyz
'x, y, z'
'-x, -y, -z'

loop_
_atom_site_label
_atom_site_type_symbol
_atom_site_fract_x
_atom_site_fract_y
_atom_site_fract_z
_atom_site_U_iso_or_equiv
_atom_site_adp_type
_atom_site_occupancy
_atom_site_symmetry_multiplicity
_atom_site_calc_flag
_atom_site_refinement_flags
Zn1 Zn 0.50686(3) 0.84796(2) 0.71909(2) 0.01827(8) Uani 1 1 d .
O1 O 0.32688(18) 0.88991(16) 0.55920(13) 0.0251(3) Uani 1 1 d .
O1W O 0.1373(3) 1.2041(3) 0.8093(2) 0.0749(8) Uani 1 1 d .
N1 N 0.6519(2) 1.04365(17) 0.81349(15) 0.0195(3) Uani 1 1 d .
C1 C 0.2204(2) 0.9466(2) 0.59502(19) 0.0228(4) Uani 1 1 d .
H1W1 H 0.184(6) 1.128(5) 0.781(4) 0.109(15) Uiso 1 1 d .
O2 O 0.24200(19) 0.97130(18) 0.70893(14) 0.0320(3) Uani 1 1 d .
N2 N 0.6599(2) 0.75818(17) 0.64036(15) 0.0208(3) Uani 1 1 d .
C2 C 0.0646(3) 0.9765(2) 0.48971(19) 0.0249(4) Uani 1 1 d .
H2 H 0.0579 0.9611 0.4041 0.030 Uiso 1 1 calc R
H2W1 H 0.1998 1.2154 0.9043 0.137(19) Uiso 1 1 d R
O3 O 0.3877(2) 0.66629(17) 0.77255(15) 0.0324(3) Uani 1 1 d .
C3 C 0.5008(3) 0.6455(2) 0.87753(19) 0.0256(4) Uani 1 1 d .
O4 O 0.6413(2) 0.73329(17) 0.92616(15) 0.0359(4) Uani 1 1 d .
C4 C 0.4580(3) 0.5095(2) 0.9398(2) 0.0254(4) Uani 1 1 d .
H4 H 0.3659 0.4330 0.8902 0.030 Uiso 1 1 calc R
C5 C 0.6844(3) 1.0765(2) 0.93771(19) 0.0251(4) Uani 1 1 d .
H5 H 0.6492 1.0013 0.9854 0.030 Uiso 1 1 calc R
C6 C 0.7664(3) 1.2146(2) 0.9989(2) 0.0270(4) Uani 1 1 d .
H6 H 0.7876 1.2327 1.0872 0.032 Uiso 1 1 calc R
C7 C 0.8182(3) 1.3272(2) 0.9319(2) 0.0266(4) Uani 1 1 d .
C8 C 0.7861(3) 1.2919(2) 0.8040(2) 0.0331(5) Uani 1 1 d .
H8 H 0.8206 1.3650 0.7543 0.040 Uiso 1 1 calc R
C9 C 0.7041(3) 1.1508(2) 0.7488(2) 0.0281(4) Uani 1 1 d .
H9 H 0.6840 1.1291 0.6611 0.034 Uiso 1 1 calc R
C10 C 0.9065(3) 1.4807(2) 0.9965(2) 0.0327(5) Uani 1 1 d .
H10A H 0.9041 1.4860 1.0840 0.039 Uiso 1 1 calc R
H10B H 0.8419 1.5548 0.9487 0.039 Uiso 1 1 calc R
C11 C 0.5933(3) 0.7006(2) 0.5187(2) 0.0296(5) Uani 1 1 d .
H11 H 0.4761 0.7037 0.4705 0.035 Uiso 1 1 calc R
C12 C 0.6871(3) 0.6370(2) 0.4603(2) 0.0314(5) Uani 1 1 d .
H12 H 0.6348 0.5983 0.3736 0.038 Uiso 1 1 calc R
C13 C 0.8571(3) 0.6298(2) 0.52853(19) 0.0245(4) Uani 1 1 d .
C14 C 0.9247(3) 0.6864(2) 0.6553(2) 0.0272(4) Uani 1 1 d .
H14 H 1.0402 0.6812 0.7065 0.033 Uiso 1 1 calc R
C15 C 0.8241(3) 0.7502(2) 0.70691(18) 0.0245(4) Uani 1 1 d .
H15 H 0.8737 0.7901 0.7933 0.029 Uiso 1 1 calc R
C16 C 0.9676(3) 0.5665(2) 0.4680(2) 0.0318(5) Uani 1 1 d .
H16A H 1.0677 0.6442 0.4730 0.038 Uiso 1 1 calc R
H16B H 0.8992 0.5371 0.3766 0.038 Uiso 1 1 calc R

loop_
_atom_site_aniso_label
_atom_site_aniso_U_11
_atom_site_aniso_U_22
_atom_site_aniso_U_33
_atom_site_aniso_U_23
_atom_site_aniso_U_13
_atom_site_aniso_U_12
Zn1 0.01846(12) 0.01675(12) 0.01846(12) -0.00131(8) 0.00512(9) 0.00379(8)
O1 0.0237(7) 0.0298(7) 0.0222(7) 0.0039(6) 0.0058(6) 0.0112(6)
O1W 0.0766(16) 0.0825(17) 0.0519(13) -0.0228(12) -0.0065(11) 0.0446(14)
N1 0.0188(8) 0.0185(8) 0.0191(8) -0.0015(6) 0.0046(6) 0.0031(6)
C1 0.0209(9) 0.0201(9) 0.0247(10) 0.0023(7) 0.0048(8) 0.0042(7)
O2 0.0282(8) 0.0440(9) 0.0218(7) -0.0016(6) 0.0035(6) 0.0137(7)
N2 0.0228(8) 0.0194(8) 0.0220(8) -0.0001(6) 0.0092(7) 0.0065(6)
C2 0.0246(10) 0.0252(10) 0.0218(10) 0.0025(8) 0.0037(8) 0.0065(8)
O3 0.0331(8) 0.0393(9) 0.0307(8) 0.0162(7) 0.0148(7) 0.0141(7)
C3 0.0365(12) 0.0239(10) 0.0246(10) 0.0050(8) 0.0175(9) 0.0127(9)
O4 0.0516(10) 0.0243(8) 0.0287(8) 0.0033(6) 0.0149(7) -0.0023(7)
C4 0.0290(10) 0.0221(10) 0.0277(10) 0.0048(8) 0.0127(8) 0.0061(8)
C5 0.0300(11) 0.0240(10) 0.0211(10) 0.0003(8) 0.0100(8) 0.0027(8)
C6 0.0284(11) 0.0287(10) 0.0214(10) -0.0053(8) 0.0075(8) 0.0025(8)
C7 0.0198(9) 0.0239(10) 0.0312(11) -0.0065(8) 0.0049(8) 0.0010(8)
C8 0.0390(12) 0.0243(10) 0.0329(12) 0.0032(9) 0.0142(10) -0.0046(9)
C9 0.0341(11) 0.0268(10) 0.0214(10) 0.0006(8) 0.0098(9) 0.0014(9)
C10 0.0282(12) 0.0248(11) 0.0413(13) -0.0084(9) 0.0113(10) -0.0017(9)
C11 0.0228(10) 0.0351(11) 0.0275(11) -0.0072(9) 0.0039(8) 0.0084(9)
C12 0.0332(12) 0.0348(12) 0.0238(10) -0.0094(9) 0.0065(9) 0.0091(9)
C13 0.0317(11) 0.0215(9) 0.0265(10) 0.0046(8) 0.0151(9) 0.0114(8)
C14 0.0247(10) 0.0346(11) 0.0251(10) 0.0044(8) 0.0085(8) 0.0133(9)
C15 0.0257(10) 0.0302(10) 0.0180(9) 0.0004(8) 0.0064(8) 0.0092(8)
C16 0.0412(13) 0.0350(12) 0.0304(11) 0.0075(9) 0.0210(10) 0.0190(10)

loop_
_atom_type_symbol
_atom_type_description
_atom_type_scat_dispersion_real
_atom_type_scat_dispersion_imag
_atom_type_scat_source
C C 0.0033 0.0016 'International Tables Vol C Tables 4.2.6.8 and 6.1.1.4'
H H 0.0000 0.0000 'International Tables Vol C Tables 4.2.6.8 and 6.1.1.4'
N N 0.0061 0.0033 'International Tables Vol C Tables 4.2.6.8 and 6.1.1.4'
O O 0.0106 0.0060 'International Tables Vol C Tables 4.2.6.8 and 6.1.1.4'
Zn Zn 0.2839 1.4301 'International Tables Vol C Tables 4.2.6.8 and 6.1.1.4'

loop_
_geom_angle_atom_site_label_1
_geom_angle_atom_site_label_2
_geom_angle_atom_site_label_3
_geom_angle
_geom_angle_site_symmetry_1
_geom_angle_site_symmetry_3
O1 Zn1 O3 103.42(6) . .
O1 Zn1 N1 108.69(6) . .
O3 Zn1 N1 133.40(7) . .
O1 Zn1 N2 99.22(6) . .
O3 Zn1 N2 101.35(6) . .
N1 Zn1 N2 105.73(6) . .
O1 Zn1 C3 131.87(7) . .
O3 Zn1 C3 28.51(7) . .
N1 Zn1 C3 110.78(7) . .
N2 Zn1 C3 95.57(6) . .
C1 O1 Zn1 105.73(12) . .
C9 N1 C5 117.47(17) . .
C9 N1 Zn1 119.68(13) . .
C5 N1 Zn1 122.52(13) . .
O2 C1 O1 122.54(18) . .
O2 C1 C2 121.99(18) . .
O1 C1 C2 115.44(17) . .
C15 N2 C11 117.34(17) . .
C15 N2 Zn1 122.75(13) . .
C11 N2 Zn1 119.88(14) . .
C2 C2 C1 123.1(2) 2_576 .
C3 O3 Zn1 102.58(13) . .
O4 C3 O3 122.02(19) . .
O4 C3 C4 121.31(19) . .
O3 C3 C4 116.66(19) . .
O4 C3 Zn1 73.20(11) . .
O3 C3 Zn1 48.91(10) . .
C4 C3 Zn1 165.12(16) . .
C4 C4 C3 123.1(3) 2_667 .
N1 C5 C6 122.78(19) . .
C5 C6 C7 120.12(19) . .
C6 C7 C8 116.75(19) . .
C6 C7 C10 121.20(19) . .
C8 C7 C10 122.1(2) . .
C9 C8 C7 120.2(2) . .
N1 C9 C8 122.70(19) . .
C7 C10 C10 112.2(2) . 2_787
N2 C11 C12 123.08(19) . .
C13 C12 C11 119.67(19) . .
C12 C13 C14 117.17(18) . .
C12 C13 C16 121.87(19) . .
C14 C13 C16 120.94(19) . .
C15 C14 C13 120.00(19) . .
N2 C15 C14 122.71(18) . .
C13 C16 C16 112.4(2) . 2_766

loop_
_geom_bond_atom_site_label_1
_geom_bond_atom_site_label_2
_geom_bond_distance
_geom_bond_site_symmetry_2
Zn1 O1 1.9940(13) .
Zn1 O3 2.0054(15) .
Zn1 N1 2.0303(16) .
Zn1 N2 2.0654(16) .
Zn1 C3 2.597(2) .
O1 C1 1.282(2) .
N1 C9 1.336(3) .
N1 C5 1.342(3) .
C1 O2 1.238(2) .
C1 C2 1.496(3) .
N2 C15 1.337(3) .
N2 C11 1.341(3) .
C2 C2 1.326(4) 2_576
O3 C3 1.270(3) .
C3 O4 1.245(3) .
C3 C4 1.491(3) .
C4 C4 1.318(4) 2_667
C5 C6 1.377(3) .
C6 C7 1.386(3) .
C7 C8 1.386(3) .
C7 C10 1.515(3) .
C8 C9 1.381(3) .
C10 C10 1.525(4) 2_787
C11 C12 1.381(3) .
C12 C13 1.380(3) .
C13 C14 1.388(3) .
C13 C16 1.511(3) .
C14 C15 1.379(3) .
C16 C16 1.512(4) 2_766
